data_7058110
loop_
_publ_author_name
'Liu, Ming'
'Hu, Jianmei'
'Yu, Meng'
'Fan, Weiwei'
'Ding, Wenwen'
'Wang, Yong'

_publ_section_title
;
 The syntheses, crystal structures, electrochemical and magnetic
 properties of tri-nuclear cyanide-bridged complexes
 [cis-MII(bpy)2(CN)2]2MnIII(salcy) (PF6) (M = Fe, Ru, Os)
;
_journal_issue 7
_journal_name_full 'New Journal of Chemistry'
_journal_page_first 3162
_journal_paper_doi 10.1039/C8NJ04142C
_journal_volume 43
_journal_year 2019
_chemical_formula_sum 'C73 H75 F6 Mn N17 O6 Os2 P'
_chemical_formula_weight 1866.81
_space_group_crystal_system monoclinic
_space_group_IT_number 14
_space_group_name_Hall '-P 2yn'
_space_group_name_H-M_alt 'P 1 21/n 1'
_symmetry_space_group_name_Hall '-P 2yn'
_symmetry_space_group_name_H-M 'P 1 21/n 1'
_atom_sites_solution_hydrogens mixed
_audit_block_doi 10.5517/ccdc.csd.cc203w78
_audit_creation_method SHELXL-2016/4
_audit_update_record
;
2018-12-01 deposited with the CCDC.
2019-01-17 downloaded from the CCDC.
;
_cell_angle_alpha 90
_cell_angle_beta 98.794(7)
_cell_angle_gamma 90
_cell_formula_units_Z 4
_cell_length_a 11.835(5)
_cell_length_b 28.365(10)
_cell_length_c 22.093(9)
_cell_measurement_reflns_used 22558
_cell_measurement_temperature 123(2)
_cell_measurement_theta_max 27.4855
_cell_measurement_theta_min 2.0973
_cell_volume 7329(5)
_computing_cell_refinement 'CrystalClear (Rigaku Inc., 2016/4)'
_computing_data_collection 'CrystalClear (Rigaku Inc., 2016/4)'
_computing_data_reduction 'CrystalClear (Rigaku Inc., 2016/4)'
_computing_molecular_graphics 'Bruker SHELXTL'
_computing_publication_material 'Bruker SHELXTL'
_computing_structure_refinement 'SHELXL-2016/4 (Sheldrick, 2016)'
_computing_structure_solution 'SHELXL-2016/4 (Sheldrick, 2016)'
_diffrn_ambient_temperature 123(2)
_diffrn_detector_area_resol_mean 28.5714
_diffrn_measured_fraction_theta_full 0.998
_diffrn_measured_fraction_theta_max 0.998
_diffrn_measurement_device_type Saturn724+
_diffrn_measurement_method CCD_Profile_fitting
_diffrn_radiation_type MoK\a
_diffrn_radiation_wavelength 0.71073
_diffrn_reflns_av_R_equivalents 0.0854
_diffrn_reflns_av_unetI/netI 0.0772
_diffrn_reflns_Laue_measured_fraction_full 0.998
_diffrn_reflns_Laue_measured_fraction_max 0.998
_diffrn_reflns_limit_h_max 12
_diffrn_reflns_limit_h_min -14
_diffrn_reflns_limit_k_max 33
_diffrn_reflns_limit_k_min -33
_diffrn_reflns_limit_l_max 26
_diffrn_reflns_limit_l_min -25
_diffrn_reflns_number 50756
_diffrn_reflns_point_group_measured_fraction_full 0.998
_diffrn_reflns_point_group_measured_fraction_max 0.998
_diffrn_reflns_theta_full 25.000
_diffrn_reflns_theta_max 25.000
_diffrn_reflns_theta_min 2.097
_diffrn_source 'fine-focus sealed tube'
_exptl_absorpt_coefficient_mu 3.730
_exptl_absorpt_correction_T_max 1.0000
_exptl_absorpt_correction_T_min 0.7026
_exptl_absorpt_correction_type multi-scan
_exptl_absorpt_process_details 'RIGAKU/MSC(2004),CrystalClear Version 1.3.6'
_exptl_crystal_colour brown
_exptl_crystal_density_diffrn 1.692
_exptl_crystal_description prism
_exptl_crystal_F_000 3704
_exptl_crystal_size_max 0.20
_exptl_crystal_size_mid 0.10
_exptl_crystal_size_min 0.05
_refine_diff_density_max 3.222
_refine_diff_density_min -2.041
_refine_diff_density_rms 0.166
_refine_ls_extinction_method none
_refine_ls_goodness_of_fit_ref 1.030
_refine_ls_hydrogen_treatment mixed
_refine_ls_matrix_type full
_refine_ls_number_parameters 961
_refine_ls_number_reflns 12879
_refine_ls_number_restraints 134
_refine_ls_restrained_S_all 1.031
_refine_ls_R_factor_all 0.0993
_refine_ls_R_factor_gt 0.0813
_refine_ls_shift/su_max 0.001
_refine_ls_shift/su_mean 0.000
_refine_ls_structure_factor_coef Fsqd
_refine_ls_weighting_details 'w=1/[\s^2^(Fo^2^)+(0.0616P)^2^+120.0269P] where P=(Fo^2^+2Fc^2^)/3'
_refine_ls_weighting_scheme calc
_refine_ls_wR_factor_gt 0.1804
_refine_ls_wR_factor_ref 0.1924
_reflns_Friedel_coverage 0.000
_reflns_number_gt 10329
_reflns_number_total 12879
_reflns_threshold_expression 'I > 2\s(I)'
_cod_data_source_file c8nj04142c2.cif
_cod_data_source_block c
_cod_depositor_comments
;
The following automatic conversions were performed:

'_exptl_absorpt_correction_type' value 'Multi-scan' changed to
'multi-scan' according to
/home/data/users/saulius/crontab/automatic-downloads/rss-feeds/RSC/lib/dictionaries/cif_core.dic
dictionary named 'cif_core.dic' version 2.4.2 from 2011-04-26.

Automatic conversion script
Id: cif_fix_values 4973 2017-02-22 13:04:09Z antanas 

 Adding full bibliography for 7058109--7058111.cif.
;
_cod_original_cell_volume 7330(5)
_cod_database_code 7058110
_shelx_shelxl_version_number 2016/4
_shelx_space_group_comment
;
The symmetry employed for this shelxl refinement is uniquely defined
by the following loop, which should always be used as a source of
symmetry information in preference to the above space-group names.
They are only intended as comments.
;

loop_
_space_group_symop_operation_xyz
'x, y, z'
'-x+1/2, y+1/2, -z+1/2'
'-x, -y, -z'
'x-1/2, -y-1/2, z-1/2'

loop_
_atom_site_label
_atom_site_type_symbol
_atom_site_fract_x
_atom_site_fract_y
_atom_site_fract_z
_atom_site_U_iso_or_equiv
_atom_site_adp_type
_atom_site_occupancy
_atom_site_site_symmetry_order
_atom_site_calc_flag
_atom_site_refinement_flags_posn
_atom_site_refinement_flags_adp
OS1 Os 1.08568(4) 0.12912(2) 0.52228(2) 0.03617(15) Uani 1 1 d . .
OS2 Os 0.42566(4) 0.36844(2) 0.50401(2) 0.04091(16) Uani 1 1 d . .
MN1 Mn 0.76564(15) 0.24936(5) 0.55467(8) 0.0354(4) Uani 1 1 d . .
C1 C 0.9951(9) 0.1856(4) 0.5387(6) 0.037(3) Uani 1 1 d . .
C2 C 0.9776(9) 0.1182(3) 0.4452(6) 0.038(3) Uani 1 1 d . .
C3 C 1.2650(10) 0.0586(4) 0.4875(6) 0.047(3) Uani 1 1 d . .
H3A H 1.287314 0.083199 0.464315 0.056 Uiso 1 1 d R U
C4 C 1.3276(11) 0.0174(4) 0.4908(7) 0.053(4) Uani 1 1 d . .
H4A H 1.389529 0.014573 0.469770 0.063 Uiso 1 1 calc R U
C5 C 1.2971(13) -0.0196(5) 0.5259(8) 0.065(4) Uani 1 1 d . .
H5A H 1.338222 -0.047645 0.529619 0.078 Uiso 1 1 calc R U
C6 C 1.2024(11) -0.0130(4) 0.5553(6) 0.047(3) Uani 1 1 d . .
H6A H 1.179258 -0.037062 0.579171 0.057 Uiso 1 1 calc R U
C7 C 1.1423(10) 0.0290(4) 0.5495(6) 0.039(3) Uani 1 1 d . .
C8 C 1.0400(11) 0.0373(4) 0.5769(6) 0.042(3) Uani 1 1 d . .
C9 C 0.9871(13) 0.0034(4) 0.6094(7) 0.063(4) Uani 1 1 d . .
H9A H 1.018495 -0.026510 0.616339 0.075 Uiso 1 1 calc R U
C10 C 0.8867(14) 0.0156(5) 0.6311(8) 0.069(5) Uani 1 1 d . .
H10A H 0.848496 -0.006925 0.650961 0.082 Uiso 1 1 calc R U
C11 C 0.8436(13) 0.0601(4) 0.6234(8) 0.066(5) Uani 1 1 d . .
H11A H 0.777121 0.068436 0.638426 0.079 Uiso 1 1 calc R U
C12 C 0.9004(11) 0.0921(4) 0.5933(7) 0.054(4) Uani 1 1 d . .
H12A H 0.870653 0.122451 0.588795 0.064 Uiso 1 1 calc R U
C13 C 1.2058(13) 0.1383(5) 0.6556(7) 0.065(4) Uani 1 1 d . .
H13A H 1.149665 0.118055 0.665624 0.077 Uiso 1 1 calc R U
C14 C 1.2868(18) 0.1569(7) 0.7023(8) 0.086(6) Uani 1 1 d . .
H14A H 1.286192 0.147657 0.742598 0.103 Uiso 1 1 calc R U
C15 C 1.3644(16) 0.1877(6) 0.6897(11) 0.085(6) Uani 1 1 d . .
H15A H 1.414349 0.201346 0.721514 0.102 Uiso 1 1 calc R U
C16 C 1.3720(13) 0.1999(5) 0.6294(11) 0.083(6) Uani 1 1 d . .
H16A H 1.427771 0.220556 0.619963 0.100 Uiso 1 1 calc R U
C17 C 1.2899(11) 0.1792(4) 0.5826(8) 0.055(4) Uani 1 1 d . .
C18 C 1.3726(11) 0.2122(4) 0.4930(10) 0.065(5) Uani 1 1 d . .
H18A H 1.432067 0.226387 0.519107 0.078 Uiso 1 1 calc R U
C19 C 1.2876(11) 0.1869(4) 0.5177(8) 0.052(4) Uani 1 1 d . .
C20 C 1.3683(15) 0.2159(5) 0.4320(11) 0.081(6) Uani 1 1 d . .
H20A H 1.425861 0.231830 0.416078 0.097 Uiso 1 1 calc R U
C21 C 1.2785(14) 0.1961(5) 0.3930(8) 0.063(4) Uani 1 1 d . .
H21A H 1.272731 0.198449 0.350653 0.076 Uiso 1 1 calc R U
C22 C 1.1968(12) 0.1722(4) 0.4208(8) 0.059(4) Uani 1 1 d . .
H22A H 1.136368 0.158214 0.395250 0.071 Uiso 1 1 calc R U
C23 C 0.8925(9) 0.3326(4) 0.5987(6) 0.042(3) Uani 1 1 d . .
C24 C 0.9496(11) 0.3580(4) 0.6494(7) 0.053(3) Uani 1 1 d . .
H24A H 0.939862 0.349343 0.688857 0.064 Uiso 1 1 calc R U
C25 C 1.0198(11) 0.3954(5) 0.6406(8) 0.059(4) Uani 1 1 d . .
H25A H 1.055919 0.412161 0.674334 0.071 Uiso 1 1 calc R U
C26 C 1.0372(11) 0.4086(4) 0.5817(8) 0.058(4) Uani 1 1 d . .
H26A H 1.085764 0.433572 0.576711 0.069 Uiso 1 1 calc R U
C27 C 0.9835(10) 0.3851(5) 0.5316(7) 0.053(3) Uani 1 1 d . .
H27A H 0.996279 0.393991 0.492681 0.063 Uiso 1 1 calc R U
C28 C 0.9094(9) 0.3478(4) 0.5383(6) 0.038(3) Uani 1 1 d . .
C29 C 0.8509(9) 0.3255(4) 0.4834(6) 0.044(3) Uani 1 1 d . .
H29A H 0.859595 0.339156 0.446093 0.053 Uiso 1 1 calc R U
C30 C 0.7216(8) 0.2668(4) 0.4241(5) 0.040(3) Uani 1 1 d . .
H30A H 0.640951 0.274733 0.423881 0.048 Uiso 1 1 calc R U
C31 C 0.7545(12) 0.2866(5) 0.3645(6) 0.054(3) Uani 1 1 d . .
H31A H 0.834783 0.280785 0.363079 0.065 Uiso 1 1 calc R U
H31B H 0.741366 0.320345 0.362362 0.065 Uiso 1 1 calc R U
C32 C 0.6795(15) 0.2616(5) 0.3098(7) 0.069(4) Uani 1 1 d . .
H32A H 0.600217 0.270751 0.308771 0.083 Uiso 1 1 calc R U
H32B H 0.703362 0.271670 0.271766 0.083 Uiso 1 1 calc R U
C33 C 0.6900(14) 0.2080(5) 0.3156(7) 0.062(4) Uani 1 1 d . .
H33A H 0.639273 0.193504 0.282170 0.074 Uiso 1 1 calc R U
H33B H 0.767624 0.198859 0.311856 0.074 Uiso 1 1 calc R U
C34 C 0.6617(11) 0.1898(4) 0.3750(6) 0.044(3) Uani 1 1 d . .
H34A H 0.676919 0.156168 0.377633 0.053 Uiso 1 1 calc R U
H34B H 0.580793 0.194418 0.376024 0.053 Uiso 1 1 calc R U
C35 C 0.7304(10) 0.2143(4) 0.4297(5) 0.035(2) Uani 1 1 d . .
H35A H 0.810802 0.206202 0.429174 0.042 Uiso 1 1 calc R U
C36 C 0.6418(10) 0.1660(4) 0.4987(6) 0.038(3) Uani 1 1 d . .
H36A H 0.609560 0.149280 0.464172 0.046 Uiso 1 1 calc R U
C37 C 0.6187(9) 0.1504(4) 0.5573(6) 0.039(3) Uani 1 1 d . .
C38 C 0.5468(10) 0.1103(4) 0.5591(6) 0.044(3) Uani 1 1 d . .
H38A H 0.514490 0.096206 0.522471 0.053 Uiso 1 1 calc R U
C39 C 0.5243(13) 0.0921(4) 0.6127(7) 0.056(4) Uani 1 1 d . .
H39A H 0.475174 0.066458 0.612496 0.068 Uiso 1 1 calc R U
C40 C 0.5749(14) 0.1118(5) 0.6683(7) 0.062(4) Uani 1 1 d . .
H40A H 0.561091 0.098716 0.705032 0.075 Uiso 1 1 calc R U
C41 C 0.6437(14) 0.1497(5) 0.6687(7) 0.059(4) Uani 1 1 d . .
H41A H 0.675816 0.162346 0.706284 0.071 Uiso 1 1 calc R U
C42 C 0.6690(11) 0.1710(4) 0.6153(6) 0.044(3) Uani 1 1 d . .
C43 C 0.5273(10) 0.3130(4) 0.5268(6) 0.037(3) Uani 1 1 d . .
C44 C 0.5089(11) 0.3828(4) 0.4345(7) 0.047(3) Uani 1 1 d . .
C45 C 0.2242(11) 0.4378(4) 0.4621(8) 0.060(4) Uani 1 1 d . .
H45A H 0.193242 0.413136 0.437138 0.072 Uiso 1 1 calc R U
C46 C 0.1602(13) 0.4789(5) 0.4637(9) 0.076(5) Uani 1 1 d . .
H46A H 0.088797 0.481923 0.439711 0.092 Uiso 1 1 calc R U
C47 C 0.2055(12) 0.5148(5) 0.5014(10) 0.081(6) Uani 1 1 d . .
H47A H 0.164434 0.542467 0.504222 0.098 Uiso 1 1 calc R U
C48 C 0.3157(12) 0.5091(5) 0.5362(8) 0.065(4) Uani 1 1 d . .
H48A H 0.349225 0.533231 0.561157 0.078 Uiso 1 1 calc R U
C49 C 0.3718(12) 0.4671(4) 0.5320(7) 0.054(4) Uani 1 1 d . .
C50 C 0.4859(12) 0.4583(4) 0.5675(7) 0.054(4) Uani 1 1 d . .
C51 C 0.5487(13) 0.4912(4) 0.6060(7) 0.062(4) Uani 1 1 d . .
H51A H 0.518154 0.520945 0.610950 0.074 Uiso 1 1 calc R U
C52 C 0.6548(13) 0.4800(5) 0.6363(8) 0.066(4) Uani 1 1 d . .
H52A H 0.696263 0.502144 0.661548 0.079 Uiso 1 1 calc R U
C53 C 0.7014(13) 0.4352(5) 0.6296(8) 0.069(5) Uani 1 1 d . .
H53A H 0.772921 0.426632 0.650146 0.083 Uiso 1 1 calc R U
C54 C 0.6333(12) 0.4039(4) 0.5896(7) 0.059(4) Uani 1 1 d . .
H54A H 0.662502 0.374055 0.584173 0.070 Uiso 1 1 calc R U
C55 C 0.3443(12) 0.3534(5) 0.6298(6) 0.054(3) Uani 1 1 d . .
H55A H 0.402675 0.374092 0.645112 0.064 Uiso 1 1 calc R U
C56 C 0.2822(12) 0.3334(5) 0.6695(7) 0.056(4) Uani 1 1 d . .
H56A H 0.297232 0.340848 0.710887 0.067 Uiso 1 1 calc R U
C57 C 0.1958(11) 0.3015(4) 0.6481(6) 0.049(3) Uani 1 1 d . .
H57A H 0.154605 0.286194 0.674925 0.059 Uiso 1 1 calc R U
C58 C 0.1737(11) 0.2934(4) 0.5868(6) 0.045(3) Uani 1 1 d . .
H58A H 0.115902 0.272515 0.571381 0.054 Uiso 1 1 calc R U
C59 C 0.2355(9) 0.3157(4) 0.5472(6) 0.038(3) Uani 1 1 d . .
C60 C 0.2176(9) 0.3102(3) 0.4801(6) 0.034(3) Uani 1 1 d . .
C61 C 0.1199(11) 0.2894(5) 0.4487(7) 0.051(3) Uani 1 1 d . .
H61A H 0.064858 0.276947 0.469986 0.062 Uiso 1 1 calc R U
C62 C 0.1049(12) 0.2873(5) 0.3857(8) 0.063(4) Uani 1 1 d . .
H62A H 0.040333 0.273023 0.364130 0.076 Uiso 1 1 calc R U
C63 C 0.1884(15) 0.3070(5) 0.3546(7) 0.070(4) Uani 1 1 d . .
H63A H 0.179838 0.305869 0.312087 0.084 Uiso 1 1 calc R U
C64 C 0.2854(14) 0.3284(4) 0.3885(7) 0.056(4) Uani 1 1 d . .
H64A H 0.341032 0.341492 0.368138 0.067 Uiso 1 1 calc R U
N1 N 0.9406(8) 0.2174(3) 0.5503(5) 0.039(2) Uani 1 1 d . .
N2 N 0.9172(10) 0.1145(3) 0.3988(6) 0.052(3) Uani 1 1 d . .
N3 N 1.1744(8) 0.0652(3) 0.5162(5) 0.037(2) Uani 1 1 d . .
N4 N 0.9966(9) 0.0831(3) 0.5694(5) 0.042(2) Uani 1 1 d . .
N5 N 1.2078(9) 0.1489(4) 0.5968(5) 0.051(3) Uani 1 1 d . .
N6 N 1.1985(8) 0.1679(3) 0.4809(5) 0.042(3) Uani 1 1 d . .
N7 N 0.7872(7) 0.2880(3) 0.4818(4) 0.034(2) Uani 1 1 d . .
N8 N 0.7059(8) 0.2027(3) 0.4909(4) 0.034(2) Uani 1 1 d . .
N9 N 0.5881(9) 0.2825(3) 0.5430(5) 0.042(2) Uani 1 1 d . .
N10 N 0.5616(12) 0.3894(4) 0.3944(6) 0.070(4) Uani 1 1 d D .
N11 N 0.3285(9) 0.4320(3) 0.4952(5) 0.048(3) Uani 1 1 d . .
N12 N 0.5295(9) 0.4143(3) 0.5590(6) 0.049(3) Uani 1 1 d . .
N13 N 0.3253(8) 0.3448(3) 0.5691(5) 0.037(2) Uani 1 1 d . .
N14 N 0.2985(9) 0.3301(3) 0.4501(5) 0.043(2) Uani 1 1 d . .
P1 P 0.4350(3) 0.07369(12) 0.32891(17) 0.0524(9) Uani 1 1 d D .
F1 F 0.5592(6) 0.0770(4) 0.3115(5) 0.125(5) Uani 1 1 d D .
F2 F 0.4566(11) 0.0219(2) 0.3523(5) 0.125(5) Uani 1 1 d D .
F3 F 0.3109(6) 0.0724(5) 0.3467(5) 0.118(4) Uani 1 1 d D .
F4 F 0.3867(9) 0.0557(4) 0.2622(3) 0.095(3) Uani 1 1 d D .
F5 F 0.4128(11) 0.1264(3) 0.3067(5) 0.110(4) Uani 1 1 d D .
F6 F 0.4818(8) 0.0925(3) 0.3958(3) 0.090(3) Uani 1 1 d D .
O1 O 0.8259(7) 0.2973(3) 0.6097(4) 0.043(2) Uani 1 1 d . .
O2 O 0.7371(7) 0.2080(3) 0.6185(4) 0.047(2) Uani 1 1 d . .
C65 C 1.0024(15) 0.1889(7) 0.2815(8) 0.078(5) Uani 1 1 d . .
H65A H 0.962112 0.172955 0.308223 0.093 Uiso 1 1 calc R U
C66 C 1.089(2) 0.1149(7) 0.2596(8) 0.103(7) Uani 1 1 d . .
H66A H 1.143206 0.102932 0.235546 0.155 Uiso 1 1 calc R U
H66B H 1.114117 0.108267 0.302092 0.155 Uiso 1 1 calc R U
H66C H 1.015872 0.100022 0.246952 0.155 Uiso 1 1 calc R U
C67 C 1.140(2) 0.1928(10) 0.2087(11) 0.133(9) Uani 1 1 d . U
H67A H 1.118033 0.225228 0.210659 0.199 Uiso 1 1 d R U
H67B H 1.221123 0.189938 0.221139 0.199 Uiso 1 1 d R U
H67C H 1.120193 0.181518 0.167439 0.199 Uiso 1 1 d R U
N15 N 1.0773(13) 0.1640(6) 0.2511(7) 0.086(4) Uani 1 1 d . .
O3 O 0.9879(13) 0.2323(5) 0.2739(6) 0.105(5) Uani 1 1 d . .
C68 C 0.735(3) 0.4751(14) 0.2695(19) 0.316(19) Uani 1 1 d D U
H68A H 0.672964 0.459820 0.285425 0.473 Uiso 1 1 calc R U
H68B H 0.732453 0.508303 0.277321 0.473 Uiso 1 1 calc R U
H68C H 0.726832 0.469737 0.226121 0.473 Uiso 1 1 calc R U
C69 C 0.952(3) 0.4714(12) 0.2851(15) 0.226(15) Uani 1 1 d D U
H69A H 1.011516 0.454134 0.309764 0.338 Uiso 1 1 calc R U
H69B H 0.955291 0.465902 0.242543 0.338 Uiso 1 1 calc R U
H69C H 0.960913 0.504468 0.293743 0.338 Uiso 1 1 calc R U
C70 C 0.848(2) 0.4215(11) 0.3486(13) 0.187(11) Uani 1 1 d D U
H70A H 0.779298 0.408933 0.356926 0.225 Uiso 1 1 calc R U
N16 N 0.842(2) 0.4560(9) 0.2989(12) 0.221(10) Uani 1 1 d D U
O4 O 0.9389(17) 0.4074(6) 0.3809(8) 0.143(6) Uani 1 1 d D U
O5 O 0.7869(11) 0.0874(5) 0.2865(6) 0.099(4) Uani 1 1 d D .
H1 H 0.801(12) 0.069(6) 0.325(5) 0.119 Uiso 1 1 d D U
H2 H 0.864(6) 0.095(6) 0.276(7) 0.119 Uiso 1 1 d D U
C73 C 0.459(4) 0.3502(15) 0.254(3) 0.449(19) Uani 1 1 d D U
H73A H 0.403377 0.360136 0.276743 0.539 Uiso 1 1 calc R U
C72 C 0.484(5) 0.293(2) 0.171(2) 0.50(3) Uani 1 1 d D U
H72A H 0.515433 0.320277 0.155077 0.746 Uiso 1 1 calc R U
H72B H 0.544225 0.270620 0.184601 0.746 Uiso 1 1 calc R U
H72C H 0.429610 0.278317 0.139781 0.746 Uiso 1 1 calc R U
C71 C 0.374(5) 0.2675(15) 0.252(2) 0.42(2) Uani 1 1 d D U
H71A H 0.423608 0.258182 0.289161 0.502 Uiso 1 1 d R U
H71C H 0.363118 0.240792 0.225631 0.502 Uiso 1 1 d R U
H71B H 0.302208 0.277852 0.262432 0.502 Uiso 1 1 d R U
N17 N 0.427(4) 0.3057(14) 0.2227(18) 0.448(19) Uani 1 1 d D U
O6 O 0.541(3) 0.3788(14) 0.2577(10) 0.377(19) Uani 1 1 d D U

loop_
_atom_site_aniso_label
_atom_site_aniso_U_11
_atom_site_aniso_U_22
_atom_site_aniso_U_33
_atom_site_aniso_U_23
_atom_site_aniso_U_13
_atom_site_aniso_U_12
OS1 0.0344(3) 0.0248(2) 0.0514(3) 0.00130(18) 0.0131(2) 0.00178(18)
OS2 0.0430(3) 0.0259(2) 0.0585(4) 0.0007(2) 0.0228(2) -0.0012(2)
MN1 0.0372(9) 0.0265(8) 0.0457(11) -0.0015(7) 0.0159(8) -0.0013(7)
C1 0.031(6) 0.033(6) 0.047(7) 0.015(5) 0.005(5) 0.006(5)
C2 0.026(6) 0.017(5) 0.071(9) 0.002(5) 0.007(6) -0.005(4)
C3 0.037(7) 0.034(6) 0.073(10) -0.002(6) 0.018(6) 0.003(5)
C4 0.047(8) 0.028(6) 0.087(11) -0.002(6) 0.024(7) 0.003(5)
C5 0.063(10) 0.038(7) 0.093(12) 0.000(7) 0.010(8) 0.019(7)
C6 0.047(7) 0.032(6) 0.068(9) 0.013(6) 0.026(6) 0.009(5)
C7 0.036(6) 0.034(6) 0.049(8) -0.004(5) 0.013(5) 0.003(5)
C8 0.049(7) 0.027(5) 0.050(8) 0.003(5) 0.007(6) 0.007(5)
C9 0.072(10) 0.032(7) 0.089(12) 0.004(7) 0.030(9) 0.003(6)
C10 0.082(11) 0.050(8) 0.087(12) 0.013(7) 0.057(10) -0.004(8)
C11 0.062(9) 0.040(7) 0.108(13) 0.022(7) 0.051(9) 0.013(7)
C12 0.045(7) 0.032(6) 0.091(11) 0.016(6) 0.033(7) 0.006(5)
C13 0.062(9) 0.072(10) 0.059(10) -0.015(8) 0.008(8) 0.025(8)
C14 0.100(15) 0.095(14) 0.058(11) -0.015(10) -0.005(10) 0.041(12)
C15 0.064(11) 0.064(11) 0.115(17) -0.045(11) -0.021(11) 0.021(9)
C16 0.047(9) 0.042(8) 0.152(19) -0.036(10) -0.011(11) 0.006(7)
C17 0.036(7) 0.030(6) 0.097(12) -0.012(7) 0.004(7) 0.013(5)
C18 0.031(7) 0.027(6) 0.141(17) 0.008(8) 0.024(8) 0.000(5)
C19 0.037(7) 0.021(5) 0.101(12) -0.007(6) 0.019(7) 0.000(5)
C20 0.064(11) 0.040(8) 0.15(2) 0.017(10) 0.060(12) 0.013(7)
C21 0.078(11) 0.047(8) 0.076(11) 0.013(7) 0.045(9) 0.020(8)
C22 0.058(9) 0.027(6) 0.100(13) 0.015(7) 0.037(8) 0.017(6)
C23 0.022(5) 0.038(6) 0.066(9) -0.010(6) 0.011(5) 0.002(5)
C24 0.048(8) 0.041(7) 0.070(10) -0.009(6) 0.005(7) 0.004(6)
C25 0.042(7) 0.040(7) 0.092(12) -0.024(7) -0.004(7) 0.011(6)
C26 0.041(7) 0.038(7) 0.097(13) -0.017(7) 0.016(8) -0.007(6)
C27 0.032(7) 0.052(8) 0.074(10) -0.009(7) 0.007(6) 0.008(6)
C28 0.027(6) 0.032(6) 0.056(8) -0.013(5) 0.006(5) 0.002(5)
C29 0.030(6) 0.046(7) 0.065(9) 0.014(6) 0.033(6) 0.014(5)
C30 0.012(5) 0.063(8) 0.047(7) 0.011(6) 0.010(5) -0.008(5)
C31 0.058(8) 0.054(8) 0.054(9) 0.007(6) 0.024(7) -0.010(7)
C32 0.094(12) 0.069(10) 0.050(9) 0.007(7) 0.027(8) -0.009(9)
C33 0.076(10) 0.063(9) 0.051(9) -0.007(7) 0.025(8) -0.016(8)
C34 0.044(7) 0.043(6) 0.047(8) -0.007(5) 0.019(6) -0.004(5)
C35 0.034(6) 0.039(6) 0.034(7) -0.005(5) 0.011(5) -0.002(5)
C36 0.038(6) 0.038(6) 0.041(7) 0.000(5) 0.016(5) -0.001(5)
C37 0.025(6) 0.026(5) 0.072(9) 0.019(5) 0.031(6) 0.015(4)
C38 0.034(6) 0.033(6) 0.071(9) -0.002(6) 0.028(6) 0.001(5)
C39 0.073(10) 0.030(6) 0.075(11) 0.007(6) 0.037(8) -0.003(6)
C40 0.090(11) 0.048(8) 0.054(9) 0.026(7) 0.027(8) 0.005(8)
C41 0.088(11) 0.050(8) 0.045(8) 0.010(6) 0.028(8) 0.012(8)
C42 0.052(8) 0.037(6) 0.046(8) 0.008(5) 0.018(6) 0.012(6)
C43 0.033(6) 0.031(6) 0.051(8) -0.008(5) 0.018(5) -0.005(5)
C44 0.051(8) 0.020(5) 0.072(10) 0.005(5) 0.019(7) 0.002(5)
C45 0.042(8) 0.032(6) 0.109(13) 0.010(7) 0.018(8) 0.002(6)
C46 0.051(9) 0.041(8) 0.136(16) 0.019(9) 0.011(9) -0.003(7)
C47 0.038(8) 0.045(8) 0.166(19) 0.017(10) 0.031(10) 0.015(7)
C48 0.049(8) 0.035(7) 0.117(14) 0.002(7) 0.030(9) -0.001(6)
C49 0.059(9) 0.024(6) 0.084(11) 0.002(6) 0.023(8) -0.005(6)
C50 0.062(9) 0.029(6) 0.081(11) -0.010(6) 0.040(8) 0.003(6)
C51 0.067(10) 0.030(6) 0.094(12) -0.009(7) 0.032(9) -0.001(6)
C52 0.066(10) 0.041(7) 0.098(13) -0.013(7) 0.039(9) -0.009(7)
C53 0.049(9) 0.043(8) 0.116(14) -0.021(8) 0.020(9) -0.008(6)
C54 0.051(8) 0.034(6) 0.098(12) -0.010(7) 0.035(8) 0.002(6)
C55 0.047(8) 0.076(9) 0.041(8) -0.001(7) 0.019(6) -0.010(7)
C56 0.049(8) 0.069(9) 0.053(9) -0.003(7) 0.015(7) -0.005(7)
C57 0.057(8) 0.052(7) 0.044(8) 0.005(6) 0.027(6) -0.001(6)
C58 0.043(7) 0.021(5) 0.077(10) 0.007(5) 0.027(6) 0.008(5)
C59 0.033(6) 0.024(5) 0.062(8) 0.010(5) 0.020(5) 0.012(5)
C60 0.026(5) 0.024(5) 0.055(8) -0.003(5) 0.014(5) 0.005(4)
C61 0.038(7) 0.052(8) 0.066(10) -0.005(6) 0.014(6) 0.006(6)
C62 0.044(8) 0.057(9) 0.087(13) -0.013(8) 0.004(8) 0.008(7)
C63 0.099(13) 0.063(9) 0.046(9) 0.008(7) 0.006(9) 0.013(9)
C64 0.083(11) 0.037(7) 0.051(9) 0.007(6) 0.016(8) -0.002(7)
N1 0.037(5) 0.034(5) 0.045(6) 0.002(4) 0.006(4) 0.006(4)
N2 0.047(7) 0.028(5) 0.083(9) 0.000(5) 0.015(6) -0.003(5)
N3 0.039(5) 0.018(4) 0.055(7) 0.002(4) 0.018(5) 0.000(4)
N4 0.046(6) 0.035(5) 0.049(7) 0.006(4) 0.015(5) 0.009(4)
N5 0.051(7) 0.040(6) 0.061(8) -0.010(5) 0.009(5) 0.020(5)
N6 0.041(6) 0.018(4) 0.071(8) 0.008(4) 0.017(5) 0.008(4)
N7 0.025(5) 0.028(4) 0.051(6) -0.007(4) 0.016(4) -0.004(4)
N8 0.032(5) 0.023(4) 0.051(6) 0.004(4) 0.017(4) 0.008(4)
N9 0.046(6) 0.030(5) 0.056(7) 0.000(4) 0.025(5) 0.005(5)
N10 0.090(10) 0.053(7) 0.077(10) -0.013(6) 0.044(8) -0.011(7)
N11 0.043(6) 0.019(4) 0.089(9) 0.008(5) 0.036(6) 0.000(4)
N12 0.036(6) 0.028(5) 0.088(9) 0.005(5) 0.028(6) -0.002(4)
N13 0.032(5) 0.036(5) 0.045(6) 0.006(4) 0.014(4) 0.001(4)
N14 0.053(6) 0.024(5) 0.054(7) -0.002(4) 0.014(5) 0.002(4)
P1 0.048(2) 0.0496(19) 0.061(2) 0.0040(16) 0.0132(17) -0.0016(16)
F1 0.061(7) 0.171(12) 0.153(12) -0.042(9) 0.044(7) -0.016(7)
F2 0.200(14) 0.047(5) 0.122(10) 0.009(6) 0.001(9) 0.015(7)
F3 0.059(6) 0.179(12) 0.124(10) 0.025(9) 0.036(6) -0.021(7)
F4 0.120(9) 0.102(8) 0.059(6) -0.010(5) 0.000(6) -0.025(7)
F5 0.166(12) 0.063(6) 0.109(9) 0.022(6) 0.046(8) 0.015(7)
F6 0.113(8) 0.081(6) 0.071(7) -0.018(5) 0.001(6) -0.021(6)
O1 0.047(5) 0.035(4) 0.050(5) -0.009(4) 0.012(4) -0.002(4)
O2 0.052(5) 0.039(5) 0.053(6) 0.002(4) 0.013(4) 0.002(4)
C65 0.071(11) 0.093(13) 0.066(12) -0.004(9) 0.003(9) 0.006(10)
C66 0.15(2) 0.092(14) 0.065(13) 0.002(10) -0.007(12) 0.051(14)
C67 0.119(15) 0.186(18) 0.104(14) 0.009(13) 0.050(12) -0.022(14)
N15 0.078(10) 0.109(12) 0.076(11) -0.002(9) 0.031(8) -0.011(9)
O3 0.141(13) 0.065(8) 0.100(11) -0.004(7) -0.008(9) 0.005(8)
C68 0.39(4) 0.21(3) 0.29(4) 0.03(3) -0.11(3) 0.01(3)
C69 0.26(2) 0.21(2) 0.22(2) -0.024(16) 0.084(17) -0.008(17)
C70 0.207(13) 0.170(13) 0.183(13) -0.005(9) 0.021(9) 0.003(9)
N16 0.267(19) 0.167(16) 0.215(18) -0.018(15) -0.009(17) 0.000(16)
O4 0.170(16) 0.116(12) 0.151(15) 0.018(11) 0.053(13) -0.008(12)
O5 0.094(10) 0.122(11) 0.084(10) 0.001(8) 0.021(8) -0.009(9)
C73 0.45(2) 0.45(2) 0.45(2) 0.002(9) 0.071(9) 0.000(9)
C72 0.50(3) 0.49(3) 0.50(3) -0.002(18) 0.066(18) 0.007(18)
C71 0.41(3) 0.43(3) 0.42(3) -0.011(18) 0.068(18) -0.004(18)
N17 0.45(2) 0.45(2) 0.45(2) -0.001(9) 0.067(9) -0.001(9)
O6 0.38(2) 0.39(2) 0.37(2) 0.016(17) 0.091(17) -0.018(17)

loop_
_atom_type_symbol
_atom_type_description
_atom_type_scat_dispersion_real
_atom_type_scat_dispersion_imag
_atom_type_scat_source
C C 0.0033 0.0016 'International Tables Vol C Tables 4.2.6.8 and 6.1.1.4'
H H 0.0000 0.0000 'International Tables Vol C Tables 4.2.6.8 and 6.1.1.4'
N N 0.0061 0.0033 'International Tables Vol C Tables 4.2.6.8 and 6.1.1.4'
O O 0.0106 0.0060 'International Tables Vol C Tables 4.2.6.8 and 6.1.1.4'
F F 0.0171 0.0103 'International Tables Vol C Tables 4.2.6.8 and 6.1.1.4'
P P 0.1023 0.0942 'International Tables Vol C Tables 4.2.6.8 and 6.1.1.4'
Mn Mn 0.3368 0.7283 'International Tables Vol C Tables 4.2.6.8 and 6.1.1.4'
Os Os -1.2165 7.6030 'International Tables Vol C Tables 4.2.6.8 and 6.1.1.4'

loop_
_geom_angle_atom_site_label_1
_geom_angle_atom_site_label_2
_geom_angle_atom_site_label_3
_geom_angle
C1 OS1 C2 89.3(5)
C1 OS1 N6 93.1(4)
C2 OS1 N6 94.5(5)
C1 OS1 N4 94.9(4)
C2 OS1 N4 91.3(4)
N6 OS1 N4 170.1(4)
C1 OS1 N5 88.1(4)
C2 OS1 N5 171.7(4)
N6 OS1 N5 77.8(5)
N4 OS1 N5 96.8(4)
C1 OS1 N3 171.9(4)
C2 OS1 N3 94.2(4)
N6 OS1 N3 93.9(3)
N4 OS1 N3 77.6(4)
N5 OS1 N3 89.4(4)
C44 OS2 C43 90.4(5)
C44 OS2 N12 90.2(5)
C43 OS2 N12 93.8(4)
C44 OS2 N14 93.8(5)
C43 OS2 N14 95.1(4)
N12 OS2 N14 170.2(4)
C44 OS2 N13 171.2(4)
C43 OS2 N13 87.6(4)
N12 OS2 N13 98.5(4)
N14 OS2 N13 77.9(4)
C44 OS2 N11 94.6(4)
C43 OS2 N11 170.0(5)
N12 OS2 N11 77.5(4)
N14 OS2 N11 93.3(4)
N13 OS2 N11 88.8(4)
O1 MN1 O2 93.4(4)
O1 MN1 N8 174.8(4)
O2 MN1 N8 91.8(4)
O1 MN1 N7 92.4(4)
O2 MN1 N7 174.2(4)
N8 MN1 N7 82.5(4)
O1 MN1 N1 93.3(4)
O2 MN1 N1 92.9(4)
N8 MN1 N1 86.1(3)
N7 MN1 N1 87.5(3)
O1 MN1 N9 91.5(4)
O2 MN1 N9 94.2(4)
N8 MN1 N9 88.4(4)
N7 MN1 N9 84.9(4)
N1 MN1 N9 171.1(4)
N1 C1 OS1 176.9(10)
N2 C2 OS1 175.7(10)
N3 C3 C4 123.8(12)
N3 C3 H3A 118.1
C4 C3 H3A 118.1
C3 C4 C5 119.2(13)
C3 C4 H4A 120.4
C5 C4 H4A 120.4
C4 C5 C6 117.1(12)
C4 C5 H5A 121.4
C6 C5 H5A 121.4
C7 C6 C5 120.8(12)
C7 C6 H6A 119.6
C5 C6 H6A 119.6
N3 C7 C6 121.5(11)
N3 C7 C8 115.0(10)
C6 C7 C8 123.5(11)
N4 C8 C9 120.8(11)
N4 C8 C7 114.7(10)
C9 C8 C7 124.5(11)
C10 C9 C8 118.5(12)
C10 C9 H9A 120.7
C8 C9 H9A 120.7
C11 C10 C9 120.7(13)
C11 C10 H10A 119.7
C9 C10 H10A 119.7
C10 C11 C12 118.3(13)
C10 C11 H11A 120.8
C12 C11 H11A 120.8
N4 C12 C11 125.0(11)
N4 C12 H12A 117.5
C11 C12 H12A 117.5
N5 C13 C14 121.2(17)
N5 C13 H13A 119.4
C14 C13 H13A 119.4
C15 C14 C13 120.8(19)
C15 C14 H14A 119.6
C13 C14 H14A 119.6
C14 C15 C16 120.7(17)
C14 C15 H15A 119.6
C16 C15 H15A 119.6
C15 C16 C17 117.0(17)
C15 C16 H16A 121.5
C17 C16 H16A 121.5
N5 C17 C16 121.3(17)
N5 C17 C19 114.5(12)
C16 C17 C19 124.1(16)
C20 C18 C19 120.5(16)
C20 C18 H18A 119.8
C19 C18 H18A 119.8
N6 C19 C18 120.6(16)
N6 C19 C17 115.8(12)
C18 C19 C17 123.6(14)
C18 C20 C21 120.1(15)
C18 C20 H20A 120.0
C21 C20 H20A 120.0
C20 C21 C22 116.2(16)
C20 C21 H21A 121.9
C22 C21 H21A 121.9
N6 C22 C21 125.3(16)
N6 C22 H22A 117.4
C21 C22 H22A 117.4
O1 C23 C24 117.9(12)
O1 C23 C28 124.5(11)
C24 C23 C28 117.6(11)
C25 C24 C23 120.4(14)
C25 C24 H24A 119.8
C23 C24 H24A 119.8
C24 C25 C26 120.8(13)
C24 C25 H25A 119.6
C26 C25 H25A 119.6
C27 C26 C25 120.6(13)
C27 C26 H26A 119.7
C25 C26 H26A 119.7
C26 C27 C28 120.4(14)
C26 C27 H27A 119.8
C28 C27 H27A 119.8
C27 C28 C29 118.0(12)
C27 C28 C23 120.1(11)
C29 C28 C23 121.9(10)
N7 C29 C28 125.5(11)
N7 C29 H29A 117.2
C28 C29 H29A 117.2
C35 C30 N7 107.8(9)
C35 C30 C31 114.3(10)
N7 C30 C31 114.3(9)
C35 C30 H30A 106.6
N7 C30 H30A 106.6
C31 C30 H30A 106.6
C30 C31 C32 108.0(10)
C30 C31 H31A 110.1
C32 C31 H31A 110.1
C30 C31 H31B 110.1
C32 C31 H31B 110.1
H31A C31 H31B 108.4
C33 C32 C31 111.0(13)
C33 C32 H32A 109.4
C31 C32 H32A 109.4
C33 C32 H32B 109.4
C31 C32 H32B 109.4
H32A C32 H32B 108.0
C34 C33 C32 113.0(12)
C34 C33 H33A 109.0
C32 C33 H33A 109.0
C34 C33 H33B 109.0
C32 C33 H33B 109.0
H33A C33 H33B 107.8
C33 C34 C35 112.0(10)
C33 C34 H34A 109.2
C35 C34 H34A 109.2
C33 C34 H34B 109.2
C35 C34 H34B 109.2
H34A C34 H34B 107.9
N8 C35 C30 106.1(9)
N8 C35 C34 118.4(9)
C30 C35 C34 111.6(10)
N8 C35 H35A 106.7
C30 C35 H35A 106.7
C34 C35 H35A 106.7
N8 C36 C37 123.9(11)
N8 C36 H36A 118.1
C37 C36 H36A 118.1
C38 C37 C36 118.1(12)
C38 C37 C42 117.6(11)
C36 C37 C42 124.2(10)
C39 C38 C37 121.8(13)
C39 C38 H38A 119.1
C37 C38 H38A 119.1
C38 C39 C40 120.0(13)
C38 C39 H39A 120.0
C40 C39 H39A 120.0
C41 C40 C39 120.2(12)
C41 C40 H40A 119.9
C39 C40 H40A 119.9
C40 C41 C42 123.0(14)
C40 C41 H41A 118.5
C42 C41 H41A 118.5
O2 C42 C41 120.3(13)
O2 C42 C37 122.3(10)
C41 C42 C37 117.4(12)
N9 C43 OS2 176.0(11)
N10 C44 OS2 176.6(12)
N11 C45 C46 123.0(14)
N11 C45 H45A 118.5
C46 C45 H45A 118.5
C47 C46 C45 118.2(15)
C47 C46 H46A 120.9
C45 C46 H46A 120.9
C46 C47 C48 119.0(14)
C46 C47 H47A 120.5
C48 C47 H47A 120.5
C49 C48 C47 118.5(15)
C49 C48 H48A 120.7
C47 C48 H48A 120.7
N11 C49 C48 122.8(14)
N11 C49 C50 115.5(11)
C48 C49 C50 121.6(13)
N12 C50 C51 121.0(14)
N12 C50 C49 114.4(12)
C51 C50 C49 124.6(12)
C52 C51 C50 120.3(13)
C52 C51 H51A 119.9
C50 C51 H51A 119.9
C51 C52 C53 120.5(14)
C51 C52 H52A 119.8
C53 C52 H52A 119.8
C52 C53 C54 116.0(15)
C52 C53 H53A 122.0
C54 C53 H53A 122.0
N12 C54 C53 124.6(12)
N12 C54 H54A 117.7
C53 C54 H54A 117.7
N13 C55 C56 123.0(13)
N13 C55 H55A 118.5
C56 C55 H55A 118.5
C55 C56 C57 119.9(14)
C55 C56 H56A 120.1
C57 C56 H56A 120.1
C58 C57 C56 117.8(12)
C58 C57 H57A 121.1
C56 C57 H57A 121.1
C57 C58 C59 121.1(12)
C57 C58 H58A 119.5
C59 C58 H58A 119.5
N13 C59 C58 120.6(12)
N13 C59 C60 113.8(9)
C58 C59 C60 125.6(11)
N14 C60 C61 121.7(12)
N14 C60 C59 116.0(10)
C61 C60 C59 122.0(11)
C62 C61 C60 119.6(13)
C62 C61 H61A 120.2
C60 C61 H61A 120.2
C61 C62 C63 119.1(14)
C61 C62 H62A 120.4
C63 C62 H62A 120.4
C62 C63 C64 119.2(15)
C62 C63 H63A 120.4
C64 C63 H63A 120.4
N14 C64 C63 120.7(14)
N14 C64 H64A 119.6
C63 C64 H64A 119.6
C1 N1 MN1 149.2(9)
C3 N3 C7 117.5(9)
C3 N3 OS1 126.4(7)
C7 N3 OS1 115.8(7)
C12 N4 C8 116.5(10)
C12 N4 OS1 127.3(8)
C8 N4 OS1 116.2(8)
C13 N5 C17 118.8(13)
C13 N5 OS1 126.2(11)
C17 N5 OS1 114.7(10)
C22 N6 C19 117.4(12)
C22 N6 OS1 125.6(9)
C19 N6 OS1 116.7(10)
C29 N7 C30 124.7(10)
C29 N7 MN1 124.9(9)
C30 N7 MN1 110.4(6)
C36 N8 C35 119.8(10)
C36 N8 MN1 125.9(8)
C35 N8 MN1 114.1(7)
C43 N9 MN1 150.5(9)
C49 N11 C45 118.4(11)
C49 N11 OS2 115.0(9)
C45 N11 OS2 126.1(9)
C54 N12 C50 117.6(12)
C54 N12 OS2 125.3(8)
C50 N12 OS2 116.9(9)
C55 N13 C59 117.5(10)
C55 N13 OS2 126.5(8)
C59 N13 OS2 115.9(8)
C64 N14 C60 119.6(11)
C64 N14 OS2 124.0(9)
C60 N14 OS2 116.0(8)
F2 P1 F3 90.4(6)
F2 P1 F1 91.5(6)
F3 P1 F1 177.9(7)
F2 P1 F5 178.8(6)
F3 P1 F5 89.0(7)
F1 P1 F5 89.1(6)
F2 P1 F4 91.3(5)
F3 P1 F4 90.4(6)
F1 P1 F4 90.5(6)
F5 P1 F4 89.8(6)
F2 P1 F6 89.6(5)
F3 P1 F6 89.0(6)
F1 P1 F6 90.1(5)
F5 P1 F6 89.4(5)
F4 P1 F6 179.0(6)
C23 O1 MN1 127.3(8)
C42 O2 MN1 128.8(8)
O3 C65 N15 121.4(19)
O3 C65 H65A 119.3
N15 C65 H65A 119.3
N15 C66 H66A 109.5
N15 C66 H66B 109.5
H66A C66 H66B 109.5
N15 C66 H66C 109.5
H66A C66 H66C 109.5
H66B C66 H66C 109.5
N15 C67 H67A 109.0
N15 C67 H67B 109.9
H67A C67 H67B 109.5
N15 C67 H67C 109.5
H67A C67 H67C 109.5
H67B C67 H67C 109.5
C65 N15 C66 119.6(17)
C65 N15 C67 115.8(18)
C66 N15 C67 124.6(18)
N16 C68 H68A 109.5
N16 C68 H68B 109.5
H68A C68 H68B 109.5
N16 C68 H68C 109.5
H68A C68 H68C 109.5
H68B C68 H68C 109.5
N16 C69 H69A 109.5
N16 C69 H69B 109.5
H69A C69 H69B 109.5
N16 C69 H69C 109.5
H69A C69 H69C 109.5
H69B C69 H69C 109.5
O4 C70 N16 124.9(16)
O4 C70 H70A 117.5
N16 C70 H70A 117.5
C68 N16 C69 123.3(14)
C68 N16 C70 121.6(14)
C69 N16 C70 114.9(12)
H1 O5 H2 105(2)
O6 C73 N17 137(2)
O6 C73 H73A 111.6
N17 C73 H73A 111.6
N17 C72 H72A 109.5
N17 C72 H72B 109.5
H72A C72 H72B 109.5
N17 C72 H72C 109.5
H72A C72 H72C 109.5
H72B C72 H72C 109.5
N17 C71 H71A 109.9
N17 C71 H71C 109.7
H71A C71 H71C 108.2
N17 C71 H71B 109.6
H71A C71 H71B 109.7
H71C C71 H71B 109.7
C71 N17 C72 116.5(16)
C71 N17 C73 121.8(18)
C72 N17 C73 118.2(16)

loop_
_geom_bond_atom_site_label_1
_geom_bond_atom_site_label_2
_geom_bond_distance
OS1 C1 1.991(11)
OS1 C2 1.992(13)
OS1 N6 2.051(10)
OS1 N4 2.058(10)
OS1 N5 2.094(11)
OS1 N3 2.109(8)
OS2 C44 1.991(14)
OS2 C43 1.998(12)
OS2 N12 2.054(11)
OS2 N14 2.078(10)
OS2 N13 2.110(9)
OS2 N11 2.132(9)
MN1 O1 1.890(8)
MN1 O2 1.904(9)
MN1 N8 1.982(10)
MN1 N7 1.996(9)
MN1 N1 2.275(10)
MN1 N9 2.280(10)
C1 N1 1.161(14)
C2 N2 1.161(16)
C3 N3 1.340(15)
C3 C4 1.378(16)
C3 H3A 0.9281
C4 C5 1.385(19)
C4 H4A 0.9300
C5 C6 1.392(19)
C5 H5A 0.9300
C6 C7 1.381(15)
C6 H6A 0.9300
C7 N3 1.352(14)
C7 C8 1.454(16)
C8 N4 1.398(14)
C8 C9 1.404(18)
C9 C10 1.391(19)
C9 H9A 0.9300
C10 C11 1.363(18)
C10 H10A 0.9300
C11 C12 1.363(17)
C11 H11A 0.9300
C12 N4 1.349(15)
C12 H12A 0.9300
C13 N5 1.338(19)
C13 C14 1.40(2)
C13 H13A 0.9300
C14 C15 1.33(3)
C14 H14A 0.9300
C15 C16 1.39(3)
C15 H15A 0.9300
C16 C17 1.43(2)
C16 H16A 0.9300
C17 N5 1.368(17)
C17 C19 1.45(2)
C18 C20 1.34(2)
C18 C19 1.412(18)
C18 H18A 0.9300
C19 N6 1.342(17)
C20 C21 1.38(2)
C20 H20A 0.9300
C21 C22 1.397(19)
C21 H21A 0.9300
C22 N6 1.329(18)
C22 H22A 0.9300
C23 O1 1.319(14)
C23 C24 1.412(18)
C23 C28 1.446(18)
C24 C25 1.381(19)
C24 H24A 0.9300
C25 C26 1.40(2)
C25 H25A 0.9300
C26 C27 1.364(19)
C26 H26A 0.9300
C27 C28 1.397(17)
C27 H27A 0.9300
C28 C29 1.446(18)
C29 N7 1.302(14)
C29 H29A 0.9300
C30 C35 1.496(16)
C30 N7 1.512(15)
C30 C31 1.535(16)
C30 H30A 0.9800
C31 C32 1.55(2)
C31 H31A 0.9700
C31 H31B 0.9700
C32 C33 1.530(19)
C32 H32A 0.9700
C32 H32B 0.9700
C33 C34 1.495(17)
C33 H33A 0.9700
C33 H33B 0.9700
C34 C35 1.518(16)
C34 H34A 0.9700
C34 H34B 0.9700
C35 N8 1.465(14)
C35 H35A 0.9800
C36 N8 1.314(14)
C36 C37 1.434(16)
C36 H36A 0.9300
C37 C38 1.424(15)
C37 C42 1.451(18)
C38 C39 1.355(18)
C38 H38A 0.9300
C39 C40 1.40(2)
C39 H39A 0.9300
C40 C41 1.35(2)
C40 H40A 0.9300
C41 C42 1.398(17)
C41 H41A 0.9300
C42 O2 1.320(15)
C43 N9 1.146(14)
C44 N10 1.173(17)
C45 N11 1.345(17)
C45 C46 1.394(19)
C45 H45A 0.9300
C46 C47 1.37(2)
C46 H46A 0.9300
C47 C48 1.42(2)
C47 H47A 0.9300
C48 C49 1.373(17)
C48 H48A 0.9300
C49 N11 1.337(17)
C49 C50 1.48(2)
C50 N12 1.374(14)
C50 C51 1.40(2)
C51 C52 1.37(2)
C51 H51A 0.9300
C52 C53 1.400(19)
C52 H52A 0.9300
C53 C54 1.41(2)
C53 H53A 0.9300
C54 N12 1.341(18)
C54 H54A 0.9300
C55 N13 1.349(16)
C55 C56 1.351(18)
C55 H55A 0.9300
C56 C57 1.393(18)
C56 H56A 0.9300
C57 C58 1.358(18)
C57 H57A 0.9300
C58 C59 1.378(16)
C58 H58A 0.9300
C59 N13 1.373(15)
C59 C60 1.473(17)
C60 N14 1.368(14)
C60 C61 1.385(17)
C61 C62 1.38(2)
C61 H61A 0.9300
C62 C63 1.40(2)
C62 H62A 0.9300
C63 C64 1.41(2)
C63 H63A 0.9300
C64 N14 1.347(17)
C64 H64A 0.9300
P1 F2 1.567(6)
P1 F3 1.577(7)
P1 F1 1.578(7)
P1 F5 1.582(7)
P1 F4 1.582(7)
P1 F6 1.590(6)
C65 O3 1.25(2)
C65 N15 1.38(2)
C65 H65A 0.9300
C66 N15 1.41(2)
C66 H66A 0.9600
C66 H66B 0.9600
C66 H66C 0.9600
C67 N15 1.52(2)
C67 H67A 0.9601
C67 H67B 0.9600
C67 H67C 0.9598
C68 N16 1.443(9)
C68 H68A 0.9600
C68 H68B 0.9600
C68 H68C 0.9600
C69 N16 1.444(9)
C69 H69A 0.9600
C69 H69B 0.9600
C69 H69C 0.9600
C70 O4 1.263(10)
C70 N16 1.465(9)
C70 H70A 0.9300
O5 H1 0.990(10)
O5 H2 0.992(10)
C73 O6 1.262(10)
C73 N17 1.459(10)
C73 H73A 0.9300
C72 N17 1.457(10)
C72 H72A 0.9600
C72 H72B 0.9600
C72 H72C 0.9600
C71 N17 1.454(10)
C71 H71A 0.9600
C71 H71C 0.9600
C71 H71B 0.9600
